data_4506998
loop_
_publ_author_name
'Mosca, Lorenzo'
'Koutn\'ik, Petr'
'Lynch, Vincent M.'
'Zyryanov, Grigory V.'
'Esipenko, Nina A.'
'Anzenbacher, Pavel'

_publ_section_title
;
 Host--Guest Complexes of Pentiptycene Receptors Display Edge-to-Face
 Interaction
;
_journal_issue 12
_journal_name_full 'Crystal Growth &amp; Design'
_journal_page_first 6104
_journal_paper_doi 10.1021/cg301238e
_journal_volume 12
_journal_year 2012
_chemical_formula_moiety 'C50 H30 S2, 2 C6 H5 N O2'
_chemical_formula_sum 'C62 H40 N2 O4 S2'
_chemical_formula_weight 941.08
_chemical_name_systematic
; 
 ? 
;
_space_group_IT_number 2
_symmetry_cell_setting triclinic
_symmetry_space_group_name_Hall '-P 1'
_symmetry_space_group_name_H-M 'P -1'
_atom_sites_solution_hydrogens geom
_atom_sites_solution_primary direct
_atom_sites_solution_secondary difmap
_audit_creation_method SHELXL-97
_cell_angle_alpha 110.779(1)
_cell_angle_beta 101.548(1)
_cell_angle_gamma 102.815(2)
_cell_formula_units_Z 2
_cell_length_a 11.9483(3)
_cell_length_b 13.1865(3)
_cell_length_c 17.0077(4)
_cell_measurement_reflns_used 9411
_cell_measurement_temperature 153(2)
_cell_measurement_theta_max 27.5
_cell_measurement_theta_min 1
_cell_volume 2325.86(10)
_computing_cell_refinement 'Collect software, Nonius B.V. 1998'
_computing_data_collection 'Collect software, Nonius B.V. 1998'
_computing_data_reduction
;
DENZO and Scalepack (Otwinoski and Minor, 1997)
;
_computing_molecular_graphics 'XP SHELXTL/PC, Siemens Analytical'
_computing_structure_refinement 'XL SHELXTL/PC, Siemens Analytical'
_computing_structure_solution
;

SIR97 - Altomare A., Burla M.C., Camalli M., Cascarano G.L., Giacovazzo C., 
Guagliardi A., Moliterni A.G.G., Polidori G.,Spagna R.
;
_diffrn_ambient_temperature 153(2)
_diffrn_measured_fraction_theta_full 0.984
_diffrn_measured_fraction_theta_max 0.984
_diffrn_measurement_device_type 'Nonius Kappa CCD'
_diffrn_measurement_method \w-scans
_diffrn_radiation_monochromator graphite
_diffrn_radiation_source 'fine-focus sealed tube'
_diffrn_radiation_type MoK\a
_diffrn_radiation_wavelength 0.71073
_diffrn_reflns_av_R_equivalents 0.0642
_diffrn_reflns_av_sigmaI/netI 0.1154
_diffrn_reflns_limit_h_max 15
_diffrn_reflns_limit_h_min -15
_diffrn_reflns_limit_k_max 17
_diffrn_reflns_limit_k_min -17
_diffrn_reflns_limit_l_max 21
_diffrn_reflns_limit_l_min -22
_diffrn_reflns_number 19243
_diffrn_reflns_theta_full 27.49
_diffrn_reflns_theta_max 27.49
_diffrn_reflns_theta_min 1.70
_exptl_absorpt_coefficient_mu 0.169
_exptl_absorpt_correction_type none
_exptl_crystal_colour prisms
_exptl_crystal_density_diffrn 1.344
_exptl_crystal_density_method 'not measured'
_exptl_crystal_description colorless
_exptl_crystal_F_000 980
_exptl_crystal_size_max 0.17
_exptl_crystal_size_mid 0.09
_exptl_crystal_size_min 0.08
_refine_diff_density_max 0.271
_refine_diff_density_min -0.342
_refine_diff_density_rms 0.056
_refine_ls_extinction_coef 0.0090(7)
_refine_ls_extinction_expression Fc^*^=kFc[1+0.001xFc^2^\l^3^/sin(2\q)]^-1/4^
_refine_ls_extinction_method SHELXL
_refine_ls_goodness_of_fit_ref 1.007
_refine_ls_hydrogen_treatment constr
_refine_ls_matrix_type full
_refine_ls_number_parameters 652
_refine_ls_number_reflns 10529
_refine_ls_number_restraints 11
_refine_ls_restrained_S_all 1.015
_refine_ls_R_factor_all 0.1376
_refine_ls_R_factor_gt 0.0566
_refine_ls_shift/su_max 0.020
_refine_ls_shift/su_mean 0.001
_refine_ls_structure_factor_coef Fsqd
_refine_ls_weighting_details 'calc w=1/[\s^2^(Fo^2^)+(0.0462P)^2^+0.2795P] where P=(Fo^2^+2Fc^2^)/3'
_refine_ls_weighting_scheme calc
_refine_ls_wR_factor_gt 0.1049
_refine_ls_wR_factor_ref 0.1297
_reflns_number_gt 5648
_reflns_number_total 10529
_reflns_threshold_expression >2sigma(I)
_cod_data_source_file cg301238e_si_003.cif
_cod_data_source_block 3.2C6H5NO2
_cod_depositor_comments
;
The following automatic conversions were performed:

'_symmetry_cell_setting' value 'Triclinic' changed to 'triclinic'
according to /home/saulius/struct/CIF-dictionaries/cif_core.dic
dictionary named 'cif_core.dic' version 2.4.2 from 2011-04-26.

Automatic conversion script
Id: cif_fix_values 1891 2012-01-12 08:04:46Z andrius 
;
_cod_original_sg_symbol_H-M P-1
_cod_database_code 4506998

loop_
_symmetry_equiv_pos_as_xyz
'x, y, z'
'-x, -y, -z'

loop_
_atom_site_label
_atom_site_type_symbol
_atom_site_fract_x
_atom_site_fract_y
_atom_site_fract_z
_atom_site_U_iso_or_equiv
_atom_site_adp_type
_atom_site_occupancy
_atom_site_symmetry_multiplicity
_atom_site_calc_flag
_atom_site_refinement_flags
_atom_site_disorder_assembly
_atom_site_disorder_group
S1 S 0.69092(8) 0.19301(7) 0.25990(4) 0.0307(2) Uani 0.91 1 d PD A 1
C2 C 0.5406(3) 0.2803(3) 0.2012(2) 0.0282(8) Uani 0.91 1 d PD A 1
H2A H 0.4788 0.2917 0.1628 0.034 Uiso 0.91 1 d PR A 1
S1A S 0.5084(7) 0.2910(7) 0.1876(5) 0.019(2) Uiso 0.09 1 d PD A 2
C2C C 0.668(3) 0.212(2) 0.2502(9) 0.023 Uiso 0.09 1 d PD A 2
H2CA H 0.7153 0.1639 0.2521 0.028 Uiso 0.09 1 calc PR A 2
C1 C 0.58021(18) 0.1891(2) 0.17404(14) 0.0232(5) Uani 1 1 d D . .
C3 C 0.59747(19) 0.3597(2) 0.29305(14) 0.0262(6) Uani 1 1 d D . .
C4 C 0.5796(2) 0.4602(2) 0.34402(17) 0.0355(6) Uani 1 1 d . A .
H4A H 0.5218 0.4879 0.3185 0.043 Uiso 1 1 calc R . .
C5 C 0.6464(2) 0.5189(2) 0.43164(17) 0.0413(7) Uani 1 1 d . . .
H5A H 0.6335 0.5869 0.4668 0.050 Uiso 1 1 calc R A .
C6 C 0.7326(2) 0.4803(2) 0.46957(17) 0.0449(8) Uani 1 1 d . A .
H6A H 0.7780 0.5226 0.5302 0.054 Uiso 1 1 calc R . .
C7 C 0.7530(2) 0.3824(2) 0.42095(16) 0.0371(7) Uani 1 1 d . . .
H7A H 0.8127 0.3571 0.4471 0.045 Uiso 1 1 calc R A .
C8 C 0.6841(2) 0.3199(2) 0.33150(14) 0.0289(6) Uani 1 1 d D A .
C9 C 0.54004(19) 0.09243(19) 0.08540(14) 0.0240(5) Uani 1 1 d . . .
C10 C 0.41853(19) 0.02342(19) 0.04654(14) 0.0249(6) Uani 1 1 d . . .
C11 C 0.31683(19) 0.0334(2) 0.08859(14) 0.0250(6) Uani 1 1 d . A .
H11B H 0.3445 0.0979 0.1487 0.030 Uiso 1 1 calc R . .
C12 C 0.21787(19) 0.0446(2) 0.02290(15) 0.0247(6) Uani 1 1 d . . .
C13 C 0.1620(2) 0.1277(2) 0.03953(16) 0.0311(6) Uani 1 1 d . A .
H13B H 0.1862 0.1881 0.0968 0.037 Uiso 1 1 calc R . .
C14 C 0.0699(2) 0.1226(2) -0.02805(17) 0.0343(6) Uani 1 1 d . . .
H14B H 0.0308 0.1793 -0.0167 0.041 Uiso 1 1 calc R A .
C15 C 0.0353(2) 0.0352(2) -0.11151(17) 0.0337(6) Uani 1 1 d . A .
H15B H -0.0265 0.0328 -0.1576 0.040 Uiso 1 1 calc R . .
C16 C 0.09001(19) -0.0491(2) -0.12862(16) 0.0313(6) Uani 1 1 d . . .
H16B H 0.0659 -0.1090 -0.1861 0.038 Uiso 1 1 calc R A .
C17 C 0.18026(19) -0.0452(2) -0.06109(14) 0.0248(5) Uani 1 1 d . A .
C18 C 0.24518(19) -0.1337(2) -0.06672(15) 0.0259(6) Uani 1 1 d . . .
H18B H 0.2171 -0.1985 -0.1267 0.031 Uiso 1 1 calc R A .
C19 C 0.22587(19) -0.1725(2) 0.00513(15) 0.0246(5) Uani 1 1 d . A .
C20 C 0.1730(2) -0.2831(2) -0.00628(17) 0.0326(6) Uani 1 1 d . . .
H20B H 0.1446 -0.3441 -0.0636 0.039 Uiso 1 1 calc R A .
C21 C 0.1614(2) -0.3047(2) 0.06659(18) 0.0385(7) Uani 1 1 d . A .
H21B H 0.1258 -0.3808 0.0592 0.046 Uiso 1 1 calc R . .
C22 C 0.2017(2) -0.2157(2) 0.14964(18) 0.0368(7) Uani 1 1 d . . .
H22B H 0.1941 -0.2311 0.1991 0.044 Uiso 1 1 calc R A .
C23 C 0.2533(2) -0.1035(2) 0.16170(16) 0.0309(6) Uani 1 1 d . A .
H23B H 0.2797 -0.0422 0.2188 0.037 Uiso 1 1 calc R . .
C24 C 0.26536(19) -0.0828(2) 0.08884(15) 0.0249(6) Uani 1 1 d . . .
C25 C 0.37981(19) -0.06690(19) -0.03752(14) 0.0235(5) Uani 1 1 d . . .
S2 S 0.97474(11) 0.21488(10) 0.39044(8) 0.0302(3) Uani 0.62 1 d PD B 1
C2' C 1.1613(5) 0.1572(6) 0.3746(5) 0.0351(18) Uani 0.62 1 d PD B 1
H2'A H 1.2214 0.1201 0.3792 0.042 Uiso 0.62 1 d PR B 1
S2A S 1.2035(2) 0.1408(3) 0.3782(2) 0.0276(5) Uani 0.38 1 d PD B 2
C2'A C 1.0143(7) 0.1998(8) 0.3780(6) 0.040(3) Uiso 0.38 1 d PD B 2
H2'B H 0.9363 0.1989 0.3848 0.048 Uiso 0.38 1 d PR B 2
C1' C 1.06888(19) 0.13409(19) 0.40465(14) 0.0222(5) Uani 1 1 d D . .
C3' C 1.1719(2) 0.2385(2) 0.33634(14) 0.0312(6) Uani 1 1 d D . .
C4' C 1.2543(2) 0.2862(2) 0.30132(16) 0.0373(7) Uani 1 1 d . B .
H4'A H 1.3255 0.2658 0.3002 0.045 Uiso 1 1 calc R . .
C5' C 1.2303(2) 0.3636(2) 0.26833(16) 0.0379(7) Uani 1 1 d . . .
H5'A H 1.2859 0.3966 0.2443 0.045 Uiso 1 1 calc R B .
C6' C 1.1262(2) 0.3941(2) 0.26963(16) 0.0377(7) Uani 1 1 d . B .
H6'A H 1.1108 0.4462 0.2454 0.045 Uiso 1 1 calc R . .
C7' C 1.0456(2) 0.3495(2) 0.30563(16) 0.0386(7) Uani 1 1 d . . .
H7'A H 0.9751 0.3712 0.3071 0.046 Uiso 1 1 calc R B .
C8' C 1.0687(2) 0.2724(2) 0.33986(15) 0.0317(6) Uani 1 1 d D B .
C9' C 1.03615(18) 0.06336(19) 0.45190(14) 0.0223(5) Uani 1 1 d . . .
C10' C 1.08930(19) 0.10596(19) 0.54385(14) 0.0223(5) Uani 1 1 d . . .
C11' C 1.19010(19) 0.21922(19) 0.60155(14) 0.0241(5) Uani 1 1 d . B .
H11A H 1.2170 0.2627 0.5673 0.029 Uiso 1 1 calc R . .
C12' C 1.14299(19) 0.2851(2) 0.67307(14) 0.0243(5) Uani 1 1 d . . .
C13' C 1.13811(19) 0.3954(2) 0.69424(15) 0.0270(6) Uani 1 1 d . B .
H13A H 1.1610 0.4356 0.6604 0.032 Uiso 1 1 calc R . .
C14' C 1.0993(2) 0.4463(2) 0.76578(16) 0.0319(6) Uani 1 1 d . . .
H14A H 1.0956 0.5218 0.7807 0.038 Uiso 1 1 calc R B .
C15' C 1.0659(2) 0.3887(2) 0.81554(16) 0.0327(6) Uani 1 1 d . B .
H15A H 1.0403 0.4250 0.8646 0.039 Uiso 1 1 calc R . .
C16' C 1.06966(19) 0.2770(2) 0.79372(15) 0.0281(6) Uani 1 1 d . . .
H16A H 1.0469 0.2371 0.8278 0.034 Uiso 1 1 calc R B .
C17' C 1.10668(18) 0.22552(19) 0.72230(14) 0.0232(5) Uani 1 1 d . B .
C18' C 1.12045(19) 0.10607(19) 0.69018(14) 0.0239(5) Uani 1 1 d . . .
H18A H 1.0934 0.0626 0.7243 0.029 Uiso 1 1 calc R B .
C19' C 1.2539(2) 0.12902(19) 0.69814(14) 0.0259(6) Uani 1 1 d . B .
C20' C 1.3350(2) 0.0999(2) 0.74934(15) 0.0314(6) Uani 1 1 d . . .
H20A H 1.3092 0.0589 0.7819 0.038 Uiso 1 1 calc R B .
C21' C 1.4557(2) 0.1320(2) 0.75218(16) 0.0372(7) Uani 1 1 d . B .
H21A H 1.5127 0.1136 0.7878 0.045 Uiso 1 1 calc R . .
C22' C 1.4929(2) 0.1899(2) 0.70398(17) 0.0372(7) Uani 1 1 d . . .
H22A H 1.5751 0.2100 0.7059 0.045 Uiso 1 1 calc R B .
C23' C 1.4110(2) 0.2196(2) 0.65222(15) 0.0308(6) Uani 1 1 d . B .
H23A H 1.4369 0.2600 0.6193 0.037 Uiso 1 1 calc R . .
C24' C 1.29188(19) 0.18917(19) 0.64986(14) 0.0254(6) Uani 1 1 d . . .
C25' C 1.05323(19) 0.04360(19) 0.59080(14) 0.0224(5) Uani 1 1 d . . .
O1A O 0.2677(2) 0.5429(2) 0.16876(16) 0.0679(7) Uani 1 1 d . . .
O2A O 0.15717(19) 0.4133(2) 0.03875(18) 0.0798(8) Uani 1 1 d . . .
N1A N 0.2543(2) 0.4671(2) 0.0966(2) 0.0512(7) Uani 1 1 d . . .
C1A C 0.3627(2) 0.4410(2) 0.07826(17) 0.0370(7) Uani 1 1 d . . .
C2A C 0.4741(3) 0.5171(2) 0.13314(18) 0.0458(8) Uani 1 1 d . . .
H2AA H 0.4814 0.5842 0.1824 0.055 Uiso 1 1 calc R . .
C3A C 0.5747(3) 0.4929(3) 0.1144(2) 0.0558(9) Uani 1 1 d . . .
H3AA H 0.6527 0.5449 0.1502 0.067 Uiso 1 1 calc R . .
C4A C 0.5633(3) 0.3948(3) 0.0446(2) 0.0594(9) Uani 1 1 d . . .
H4AA H 0.6333 0.3785 0.0329 0.071 Uiso 1 1 calc R . .
C5A C 0.4504(3) 0.3194(3) -0.00886(19) 0.0578(9) Uani 1 1 d . . .
H5AA H 0.4432 0.2509 -0.0568 0.069 Uiso 1 1 calc R . .
C6A C 0.3481(3) 0.3429(3) 0.00709(18) 0.0467(8) Uani 1 1 d . . .
H6AA H 0.2700 0.2927 -0.0302 0.056 Uiso 1 1 calc R . .
O1B O 0.4756(2) 0.2883(2) 0.46469(15) 0.0724(7) Uani 1 1 d . . .
O2B O 0.45680(19) 0.1266(2) 0.36353(15) 0.0806(8) Uani 1 1 d . . .
N1B N 0.5061(2) 0.2035(2) 0.43762(17) 0.0525(7) Uani 1 1 d . . .
C1B C 0.6083(2) 0.1952(2) 0.49597(17) 0.0396(7) Uani 1 1 d . . .
C2B C 0.6359(3) 0.0970(3) 0.4700(2) 0.0846(14) Uani 1 1 d . . .
H2BA H 0.5903 0.0345 0.4149 0.101 Uiso 1 1 calc R . .
C3B C 0.7324(4) 0.0897(4) 0.5256(2) 0.1153(19) Uani 1 1 d . . .
H3BA H 0.7532 0.0213 0.5088 0.138 Uiso 1 1 calc R . .
C4B C 0.7976(3) 0.1794(4) 0.6040(2) 0.0765(12) Uani 1 1 d . . .
H4BA H 0.8639 0.1736 0.6417 0.092 Uiso 1 1 calc R . .
C5B C 0.7687(3) 0.2772(3) 0.62872(19) 0.0559(9) Uani 1 1 d . . .
H5BA H 0.8146 0.3395 0.6839 0.067 Uiso 1 1 calc R . .
C6B C 0.6731(2) 0.2872(2) 0.57445(18) 0.0462(7) Uani 1 1 d . . .
H6BA H 0.6529 0.3559 0.5911 0.055 Uiso 1 1 calc R . .

loop_
_atom_site_aniso_label
_atom_site_aniso_U_11
_atom_site_aniso_U_22
_atom_site_aniso_U_33
_atom_site_aniso_U_23
_atom_site_aniso_U_13
_atom_site_aniso_U_12
S1 0.0336(4) 0.0306(4) 0.0236(4) 0.0069(3) 0.0038(3) 0.0139(3)
C2 0.0245(19) 0.033(2) 0.0227(17) 0.0100(14) 0.0014(14) 0.0085(15)
C1 0.0215(11) 0.0246(14) 0.0218(12) 0.0073(11) 0.0079(10) 0.0070(10)
C3 0.0263(12) 0.0238(14) 0.0253(13) 0.0075(11) 0.0100(10) 0.0050(11)
C4 0.0401(15) 0.0269(15) 0.0395(16) 0.0110(13) 0.0165(12) 0.0119(12)
C5 0.0552(17) 0.0237(15) 0.0384(16) 0.0035(13) 0.0235(14) 0.0077(13)
C6 0.0518(17) 0.0371(18) 0.0258(14) 0.0037(14) 0.0046(13) -0.0007(14)
C7 0.0389(15) 0.0360(17) 0.0303(14) 0.0108(13) 0.0059(12) 0.0098(13)
C8 0.0320(13) 0.0256(14) 0.0243(13) 0.0064(11) 0.0094(11) 0.0065(11)
C9 0.0258(12) 0.0225(14) 0.0192(12) 0.0053(10) 0.0063(10) 0.0058(10)
C10 0.0277(12) 0.0248(14) 0.0195(12) 0.0053(11) 0.0069(10) 0.0102(11)
C11 0.0226(12) 0.0265(14) 0.0215(12) 0.0043(11) 0.0089(10) 0.0073(10)
C12 0.0209(12) 0.0251(14) 0.0288(13) 0.0113(11) 0.0104(10) 0.0059(10)
C13 0.0287(13) 0.0269(15) 0.0355(14) 0.0093(12) 0.0137(11) 0.0077(11)
C14 0.0285(13) 0.0345(16) 0.0498(17) 0.0238(14) 0.0181(12) 0.0127(12)
C15 0.0292(13) 0.0422(17) 0.0370(15) 0.0227(14) 0.0113(12) 0.0139(12)
C16 0.0247(13) 0.0395(16) 0.0264(13) 0.0124(12) 0.0066(11) 0.0075(12)
C17 0.0215(12) 0.0277(14) 0.0249(13) 0.0105(11) 0.0095(10) 0.0059(10)
C18 0.0216(12) 0.0266(14) 0.0207(12) 0.0022(11) 0.0049(10) 0.0060(10)
C19 0.0191(11) 0.0252(15) 0.0268(13) 0.0067(11) 0.0076(10) 0.0088(10)
C20 0.0256(13) 0.0321(16) 0.0383(15) 0.0094(13) 0.0120(11) 0.0128(12)
C21 0.0330(14) 0.0379(17) 0.0538(19) 0.0263(15) 0.0154(13) 0.0143(13)
C22 0.0288(13) 0.053(2) 0.0420(16) 0.0305(15) 0.0146(12) 0.0176(13)
C23 0.0240(12) 0.0434(17) 0.0291(14) 0.0168(13) 0.0089(11) 0.0143(12)
C24 0.0193(11) 0.0301(15) 0.0268(13) 0.0116(12) 0.0079(10) 0.0106(11)
C25 0.0200(11) 0.0238(14) 0.0238(13) 0.0079(11) 0.0061(10) 0.0055(10)
S2 0.0288(6) 0.0330(7) 0.0381(7) 0.0230(6) 0.0115(5) 0.0126(6)
C2' 0.031(4) 0.040(4) 0.033(3) 0.014(2) 0.003(3) 0.016(3)
S2A 0.0303(14) 0.0292(12) 0.0293(11) 0.0183(9) 0.0115(11) 0.0083(11)
C1' 0.0224(12) 0.0210(13) 0.0199(12) 0.0070(10) 0.0044(10) 0.0050(10)
C3' 0.0461(16) 0.0211(14) 0.0170(12) 0.0061(11) 0.0008(11) 0.0044(12)
C4' 0.0438(16) 0.0421(18) 0.0285(14) 0.0165(13) 0.0116(12) 0.0145(14)
C5' 0.0417(16) 0.0383(17) 0.0331(15) 0.0218(13) 0.0096(12) 0.0019(13)
C6' 0.0455(16) 0.0338(16) 0.0324(15) 0.0194(13) 0.0048(12) 0.0072(13)
C7' 0.0375(15) 0.0418(17) 0.0355(15) 0.0199(14) 0.0068(12) 0.0084(13)
C8' 0.0369(14) 0.0279(15) 0.0195(13) 0.0086(11) 0.0039(11) -0.0031(12)
C9' 0.0214(11) 0.0242(14) 0.0233(12) 0.0106(11) 0.0074(10) 0.0095(10)
C10' 0.0220(12) 0.0211(13) 0.0237(12) 0.0087(11) 0.0078(10) 0.0072(10)
C11' 0.0248(12) 0.0227(14) 0.0218(12) 0.0097(11) 0.0054(10) 0.0026(10)
C12' 0.0228(12) 0.0238(14) 0.0211(12) 0.0064(11) 0.0036(10) 0.0055(10)
C13' 0.0247(12) 0.0263(15) 0.0259(13) 0.0101(12) 0.0049(10) 0.0048(11)
C14' 0.0324(14) 0.0265(15) 0.0326(15) 0.0090(12) 0.0072(11) 0.0100(12)
C15' 0.0312(14) 0.0349(16) 0.0274(14) 0.0072(13) 0.0102(11) 0.0108(12)
C16' 0.0257(13) 0.0307(15) 0.0245(13) 0.0107(12) 0.0049(10) 0.0065(11)
C17' 0.0183(11) 0.0235(14) 0.0216(12) 0.0073(11) 0.0011(10) 0.0029(10)
C18' 0.0255(12) 0.0226(13) 0.0215(12) 0.0106(11) 0.0042(10) 0.0044(10)
C19' 0.0277(12) 0.0196(13) 0.0206(12) 0.0019(11) 0.0020(10) 0.0050(10)
C20' 0.0329(14) 0.0275(15) 0.0278(13) 0.0087(12) 0.0025(11) 0.0094(12)
C21' 0.0322(15) 0.0339(16) 0.0362(15) 0.0074(13) 0.0011(12) 0.0140(12)
C22' 0.0258(13) 0.0341(16) 0.0406(16) 0.0056(13) 0.0066(12) 0.0088(12)
C23' 0.0263(13) 0.0283(15) 0.0307(14) 0.0057(12) 0.0085(11) 0.0070(11)
C24' 0.0251(13) 0.0206(14) 0.0242(13) 0.0053(11) 0.0048(10) 0.0049(10)
C25' 0.0222(12) 0.0227(14) 0.0222(12) 0.0086(11) 0.0059(10) 0.0088(10)
O1A 0.0984(18) 0.0681(17) 0.0742(17) 0.0458(15) 0.0504(14) 0.0466(14)
O2A 0.0410(13) 0.0622(16) 0.127(2) 0.0438(16) 0.0072(14) 0.0097(12)
N1A 0.0589(17) 0.0437(17) 0.0695(19) 0.0395(16) 0.0251(16) 0.0195(14)
C1A 0.0434(16) 0.0346(17) 0.0371(16) 0.0204(14) 0.0121(13) 0.0112(13)
C2A 0.0522(18) 0.0378(18) 0.0385(16) 0.0177(14) 0.0012(14) 0.0065(15)
C3A 0.0427(18) 0.056(2) 0.063(2) 0.0325(19) -0.0004(16) 0.0062(16)
C4A 0.058(2) 0.080(3) 0.067(2) 0.047(2) 0.0304(18) 0.033(2)
C5A 0.082(2) 0.061(2) 0.0369(17) 0.0211(16) 0.0247(17) 0.028(2)
C6A 0.0492(18) 0.046(2) 0.0381(17) 0.0200(16) 0.0063(14) 0.0049(15)
O1B 0.0745(15) 0.0807(18) 0.0803(16) 0.0357(14) 0.0246(13) 0.0545(14)
O2B 0.0623(14) 0.0969(19) 0.0498(14) 0.0036(14) -0.0125(12) 0.0362(14)
N1B 0.0401(14) 0.0672(19) 0.0492(17) 0.0188(15) 0.0106(12) 0.0275(14)
C1B 0.0279(14) 0.0487(19) 0.0344(15) 0.0078(14) 0.0068(12) 0.0160(13)
C2B 0.089(3) 0.075(3) 0.048(2) -0.0196(18) -0.0154(18) 0.056(2)
C3B 0.127(3) 0.134(4) 0.055(2) -0.014(2) -0.013(2) 0.113(3)
C4B 0.051(2) 0.125(3) 0.042(2) 0.012(2) 0.0045(16) 0.054(2)
C5B 0.0376(17) 0.068(2) 0.0347(16) 0.0096(16) 0.0025(14) -0.0068(16)
C6B 0.0485(17) 0.0384(18) 0.0426(17) 0.0114(14) 0.0143(14) 0.0061(14)

loop_
_atom_type_symbol
_atom_type_description
_atom_type_scat_dispersion_real
_atom_type_scat_dispersion_imag
_atom_type_scat_source
C C 0.0033 0.0016 'International Tables Vol C Tables 4.2.6.8 and 6.1.1.4'
H H 0.0000 0.0000 'International Tables Vol C Tables 4.2.6.8 and 6.1.1.4'
S S 0.1246 0.1234 'International Tables Vol C Tables 4.2.6.8 and 6.1.1.4'
N N 0.0061 0.0033 'International Tables Vol C Tables 4.2.6.8 and 6.1.1.4'
O O 0.0106 0.0060 'International Tables Vol C Tables 4.2.6.8 and 6.1.1.4'

loop_
_geom_angle_atom_site_label_1
_geom_angle_atom_site_label_2
_geom_angle_atom_site_label_3
_geom_angle
_geom_angle_site_symmetry_1
_geom_angle_site_symmetry_3
C8 S1 C1 91.50(11) . .
C1 C2 C3 115.3(3) . .
C1 C2 H2A 122.7 . .
C3 C2 H2A 122.0 . .
C3 S1A C1 88.1(3) . .
C1 C2C C8 116.7(5) . .
C1 C2C H2CA 121.7 . .
C8 C2C H2CA 121.7 . .
C2 C1 C2C 100.9(4) . .
C2 C1 C9 128.7(2) . .
C2C C1 C9 130.5(4) . .
C2C C1 S1A 112.5(4) . .
C9 C1 S1A 117.0(3) . .
C2 C1 S1 111.24(19) . .
C9 C1 S1 120.09(16) . .
S1A C1 S1 122.8(3) . .
C4 C3 C8 119.8(2) . .
C4 C3 C2 131.6(2) . .
C8 C3 C2 108.5(2) . .
C4 C3 S1A 116.1(3) . .
C8 C3 S1A 124.1(3) . .
C5 C4 C3 119.3(2) . .
C5 C4 H4A 120.4 . .
C3 C4 H4A 120.4 . .
C4 C5 C6 121.0(3) . .
C4 C5 H5A 119.5 . .
C6 C5 H5A 119.5 . .
C7 C6 C5 121.1(2) . .
C7 C6 H6A 119.5 . .
C5 C6 H6A 119.5 . .
C6 C7 C8 118.8(2) . .
C6 C7 H7A 120.6 . .
C8 C7 H7A 120.6 . .
C7 C8 C3 120.0(2) . .
C3 C8 C2C 98.6(3) . .
C7 C8 S1 126.54(19) . .
C3 C8 S1 113.46(15) . .
C25 C9 C10 117.7(2) 2_655 .
C25 C9 C1 121.83(19) 2_655 .
C10 C9 C1 120.5(2) . .
C25 C10 C9 120.8(2) . .
C25 C10 C11 112.93(19) . .
C9 C10 C11 126.3(2) . .
C24 C11 C12 105.72(17) . .
C24 C11 C10 105.66(18) . .
C12 C11 C10 105.94(18) . .
C24 C11 H11B 113.0 . .
C12 C11 H11B 113.0 . .
C10 C11 H11B 113.0 . .
C13 C12 C17 119.8(2) . .
C13 C12 C11 127.4(2) . .
C17 C12 C11 112.7(2) . .
C12 C13 C14 119.8(2) . .
C12 C13 H13B 120.1 . .
C14 C13 H13B 120.1 . .
C15 C14 C13 120.0(2) . .
C15 C14 H14B 120.0 . .
C13 C14 H14B 120.0 . .
C14 C15 C16 120.6(2) . .
C14 C15 H15B 119.7 . .
C16 C15 H15B 119.7 . .
C15 C16 C17 119.4(2) . .
C15 C16 H16B 120.3 . .
C17 C16 H16B 120.3 . .
C16 C17 C12 120.3(2) . .
C16 C17 C18 126.5(2) . .
C12 C17 C18 113.22(18) . .
C19 C18 C17 105.58(18) . .
C19 C18 C25 106.18(17) . .
C17 C18 C25 105.52(18) . .
C19 C18 H18B 113.0 . .
C17 C18 H18B 113.0 . .
C25 C18 H18B 113.0 . .
C20 C19 C24 120.1(2) . .
C20 C19 C18 126.6(2) . .
C24 C19 C18 113.3(2) . .
C19 C20 C21 119.7(2) . .
C19 C20 H20B 120.2 . .
C21 C20 H20B 120.2 . .
C22 C21 C20 120.1(2) . .
C22 C21 H21B 120.0 . .
C20 C21 H21B 120.0 . .
C21 C22 C23 120.8(2) . .
C21 C22 H22B 119.6 . .
C23 C22 H22B 119.6 . .
C24 C23 C22 118.8(2) . .
C24 C23 H23B 120.6 . .
C22 C23 H23B 120.6 . .
C23 C24 C19 120.6(2) . .
C23 C24 C11 126.4(2) . .
C19 C24 C11 113.0(2) . .
C9 C25 C10 121.6(2) 2_655 .
C9 C25 C18 125.8(2) 2_655 .
C10 C25 C18 112.6(2) . .
C8' S2 C1' 88.66(13) . .
C8' S2 H2'B 137.5 . .
C1' S2 H2'B 116.9 . .
C1' C2' C3' 119.9(4) . .
C1' C2' H2'A 119.9 . .
C3' C2' H2'A 120.2 . .
C1' S2A C3' 86.22(15) . .
C1' C2'A C8' 122.5(5) . .
C1' C2'A H2'B 118.6 . .
C8' C2'A H2'B 118.9 . .
C2' C1' C2'A 95.0(5) . .
C2' C1' C9' 133.6(3) . .
C2'A C1' C9' 131.5(4) . .
C2'A C1' S2A 110.7(4) . .
C9' C1' S2A 117.84(17) . .
C2' C1' S2 110.7(3) . .
C9' C1' S2 115.53(16) . .
S2A C1' S2 126.30(17) . .
C4' C3' C8' 119.7(2) . .
C4' C3' C2' 136.5(3) . .
C8' C3' C2' 103.8(3) . .
C4' C3' S2A 118.4(2) . .
C8' C3' S2A 121.9(2) . .
C5' C4' C3' 118.8(2) . .
C5' C4' H4'A 120.6 . .
C3' C4' H4'A 120.6 . .
C4' C5' C6' 121.1(3) . .
C4' C5' H5'A 119.4 . .
C6' C5' H5'A 119.4 . .
C7' C6' C5' 120.6(2) . .
C7' C6' H6'A 119.7 . .
C5' C6' H6'A 119.7 . .
C6' C7' C8' 119.1(3) . .
C6' C7' H7'A 120.5 . .
C8' C7' H7'A 120.5 . .
C7' C8' C3' 120.6(2) . .
C3' C8' C2'A 98.5(3) . .
C7' C8' S2 122.6(2) . .
C3' C8' S2 116.77(19) . .
C25' C9' C10' 117.9(2) 2_756 .
C25' C9' C1' 121.80(19) 2_756 .
C10' C9' C1' 120.2(2) . .
C25' C10' C9' 121.0(2) . .
C25' C10' C11' 113.38(18) . .
C9' C10' C11' 125.6(2) . .
C12' C11' C10' 106.03(18) . .
C12' C11' C24' 104.95(17) . .
C10' C11' C24' 106.04(18) . .
C12' C11' H11A 113.0 . .
C10' C11' H11A 113.0 . .
C24' C11' H11A 113.0 . .
C13' C12' C17' 120.2(2) . .
C13' C12' C11' 126.3(2) . .
C17' C12' C11' 113.5(2) . .
C12' C13' C14' 119.0(2) . .
C12' C13' H13A 120.5 . .
C14' C13' H13A 120.5 . .
C15' C14' C13' 121.0(2) . .
C15' C14' H14A 119.5 . .
C13' C14' H14A 119.5 . .
C14' C15' C16' 120.1(2) . .
C14' C15' H15A 120.0 . .
C16' C15' H15A 120.0 . .
C17' C16' C15' 119.2(2) . .
C17' C16' H16A 120.4 . .
C15' C16' H16A 120.4 . .
C16' C17' C12' 120.5(2) . .
C16' C17' C18' 126.8(2) . .
C12' C17' C18' 112.6(2) . .
C19' C18' C17' 103.92(18) . .
C19' C18' C25' 105.65(18) . .
C17' C18' C25' 107.37(17) . .
C19' C18' H18A 113.1 . .
C17' C18' H18A 113.1 . .
C25' C18' H18A 113.1 . .
C20' C19' C24' 120.7(2) . .
C20' C19' C18' 126.0(2) . .
C24' C19' C18' 113.24(18) . .
C19' C20' C21' 118.7(2) . .
C19' C20' H20A 120.7 . .
C21' C20' H20A 120.7 . .
C22' C21' C20' 120.7(2) . .
C22' C21' H21A 119.6 . .
C20' C21' H21A 119.6 . .
C21' C22' C23' 120.7(2) . .
C21' C22' H22A 119.7 . .
C23' C22' H22A 119.7 . .
C24' C23' C22' 118.8(2) . .
C24' C23' H23A 120.6 . .
C22' C23' H23A 120.6 . .
C23' C24' C19' 120.4(2) . .
C23' C24' C11' 126.8(2) . .
C19' C24' C11' 112.8(2) . .
C10' C25' C9' 121.09(19) . 2_756
C10' C25' C18' 112.77(19) . .
C9' C25' C18' 126.1(2) 2_756 .
O2A N1A O1A 124.1(3) . .
O2A N1A C1A 118.2(3) . .
O1A N1A C1A 117.7(3) . .
C6A C1A C2A 123.0(3) . .
C6A C1A N1A 118.6(2) . .
C2A C1A N1A 118.4(3) . .
C1A C2A C3A 117.9(3) . .
C1A C2A H2AA 121.1 . .
C3A C2A H2AA 121.1 . .
C4A C3A C2A 120.6(3) . .
C4A C3A H3AA 119.7 . .
C2A C3A H3AA 119.7 . .
C3A C4A C5A 120.3(3) . .
C3A C4A H4AA 119.9 . .
C5A C4A H4AA 119.9 . .
C6A C5A C4A 120.3(3) . .
C6A C5A H5AA 119.8 . .
C4A C5A H5AA 119.8 . .
C1A C6A C5A 117.9(3) . .
C1A C6A H6AA 121.1 . .
C5A C6A H6AA 121.1 . .
O1B N1B O2B 122.9(2) . .
O1B N1B C1B 118.1(2) . .
O2B N1B C1B 118.9(3) . .
C2B C1B C6B 122.3(3) . .
C2B C1B N1B 118.6(2) . .
C6B C1B N1B 119.0(3) . .
C1B C2B C3B 118.2(3) . .
C1B C2B H2BA 120.9 . .
C3B C2B H2BA 120.9 . .
C4B C3B C2B 120.5(3) . .
C4B C3B H3BA 119.7 . .
C2B C3B H3BA 119.7 . .
C5B C4B C3B 120.3(3) . .
C5B C4B H4BA 119.8 . .
C3B C4B H4BA 119.8 . .
C4B C5B C6B 120.5(3) . .
C4B C5B H5BA 119.8 . .
C6B C5B H5BA 119.8 . .
C1B C6B C5B 118.1(3) . .
C1B C6B H6BA 121.0 . .
C5B C6B H6BA 121.0 . .

loop_
_geom_bond_atom_site_label_1
_geom_bond_atom_site_label_2
_geom_bond_distance
_geom_bond_site_symmetry_2
S1 C8 1.716(2) .
S1 C1 1.740(2) .
C2 C1 1.352(4) .
C2 C3 1.448(4) .
C2 H2A 0.9600 .
S1A C3 1.681(7) .
S1A C1 1.722(6) .
C2C C1 1.377(9) .
C2C C8 1.530(8) .
C2C H2CA 0.9500 .
C1 C9 1.484(3) .
C3 C4 1.392(3) .
C3 C8 1.410(3) .
C4 C5 1.374(3) .
C4 H4A 0.9500 .
C5 C6 1.392(4) .
C5 H5A 0.9500 .
C6 C7 1.369(4) .
C6 H6A 0.9500 .
C7 C8 1.407(3) .
C7 H7A 0.9500 .
C9 C25 1.398(3) 2_655
C9 C10 1.406(3) .
C10 C25 1.400(3) .
C10 C11 1.535(3) .
C11 C24 1.521(3) .
C11 C12 1.527(3) .
C11 H11B 1.0000 .
C12 C13 1.381(3) .
C12 C17 1.397(3) .
C13 C14 1.394(3) .
C13 H13B 0.9500 .
C14 C15 1.381(3) .
C14 H14B 0.9500 .
C15 C16 1.384(3) .
C15 H15B 0.9500 .
C16 C17 1.387(3) .
C16 H16B 0.9500 .
C17 C18 1.525(3) .
C18 C19 1.520(3) .
C18 C25 1.534(3) .
C18 H18B 1.0000 .
C19 C20 1.380(3) .
C19 C24 1.392(3) .
C20 C21 1.392(4) .
C20 H20B 0.9500 .
C21 C22 1.380(4) .
C21 H21B 0.9500 .
C22 C23 1.393(3) .
C22 H22B 0.9500 .
C23 C24 1.388(3) .
C23 H23B 0.9500 .
C25 C9 1.398(3) 2_655
S2 C8' 1.746(3) .
S2 C1' 1.750(2) .
S2 H2'B 0.4360 .
C2' C1' 1.327(6) .
C2' C3' 1.435(7) .
C2' H2'A 0.9600 .
S2A C1' 1.747(3) .
S2A C3' 1.752(3) .
C2'A C1' 1.339(7) .
C2'A C8' 1.447(8) .
C2'A H2'B 0.9600 .
C1' C9' 1.471(3) .
C3' C4' 1.394(4) .
C3' C8' 1.407(4) .
C4' C5' 1.382(3) .
C4' H4'A 0.9500 .
C5' C6' 1.391(4) .
C5' H5'A 0.9500 .
C6' C7' 1.374(4) .
C6' H6'A 0.9500 .
C7' C8' 1.389(3) .
C7' H7'A 0.9500 .
C9' C25' 1.397(3) 2_756
C9' C10' 1.409(3) .
C10' C25' 1.395(3) .
C10' C11' 1.528(3) .
C11' C12' 1.514(3) .
C11' C24' 1.535(3) .
C11' H11A 1.0000 .
C12' C13' 1.386(3) .
C12' C17' 1.403(3) .
C13' C14' 1.390(3) .
C13' H13A 0.9500 .
C14' C15' 1.382(3) .
C14' H14A 0.9500 .
C15' C16' 1.400(3) .
C15' H15A 0.9500 .
C16' C17' 1.377(3) .
C16' H16A 0.9500 .
C17' C18' 1.532(3) .
C18' C19' 1.524(3) .
C18' C25' 1.535(3) .
C18' H18A 1.0000 .
C19' C20' 1.382(3) .
C19' C24' 1.400(3) .
C20' C21' 1.395(3) .
C20' H20A 0.9500 .
C21' C22' 1.376(4) .
C21' H21A 0.9500 .
C22' C23' 1.399(3) .
C22' H22A 0.9500 .
C23' C24' 1.378(3) .
C23' H23A 0.9500 .
C25' C9' 1.397(3) 2_756
O1A N1A 1.230(3) .
O2A N1A 1.225(3) .
N1A C1A 1.475(4) .
C1A C6A 1.368(4) .
C1A C2A 1.377(4) .
C2A C3A 1.378(4) .
C2A H2AA 0.9500 .
C3A C4A 1.366(4) .
C3A H3AA 0.9500 .
C4A C5A 1.381(4) .
C4A H4AA 0.9500 .
C5A C6A 1.381(4) .
C5A H5AA 0.9500 .
C6A H6AA 0.9500 .
O1B N1B 1.215(3) .
O2B N1B 1.222(3) .
N1B C1B 1.463(3) .
C1B C2B 1.350(4) .
C1B C6B 1.369(4) .
C2B C3B 1.382(4) .
C2B H2BA 0.9500 .
C3B C4B 1.357(5) .
C3B H3BA 0.9500 .
C4B C5B 1.352(5) .
C4B H4BA 0.9500 .
C5B C6B 1.380(4) .
C5B H5BA 0.9500 .
C6B H6BA 0.9500 .

loop_
_geom_torsion_atom_site_label_1
_geom_torsion_atom_site_label_2
_geom_torsion_atom_site_label_3
_geom_torsion_atom_site_label_4
_geom_torsion
_geom_torsion_site_symmetry_1
_geom_torsion_site_symmetry_4
C3 C2 C1 C2C -1.7(18) . .
C3 C2 C1 C9 179.2(2) . .
C3 C2 C1 S1A 173(2) . .
C3 C2 C1 S1 0.3(3) . .
C8 C2C C1 C2 2(3) . .
C8 C2C C1 C9 -178.8(12) . .
C8 C2C C1 S1A 1(3) . .
C8 C2C C1 S1 -168(12) . .
C3 S1A C1 C2 -5.4(19) . .
C3 S1A C1 C2C 0.2(19) . .
C3 S1A C1 C9 180.0(3) . .
C3 S1A C1 S1 2.6(6) . .
C8 S1 C1 C2 -0.9(2) . .
C8 S1 C1 C2C 10(9) . .
C8 S1 C1 C9 -179.9(2) . .
C8 S1 C1 S1A -2.7(5) . .
C1 C2 C3 C4 -178.9(3) . .
C1 C2 C3 C8 0.7(4) . .
C1 C2 C3 S1A -174.6(19) . .
C1 S1A C3 C4 -179.7(3) . .
C1 S1A C3 C8 -1.5(6) . .
C1 S1A C3 C2 3.8(13) . .
C8 C3 C4 C5 -0.5(4) . .
C2 C3 C4 C5 179.1(3) . .
S1A C3 C4 C5 177.8(4) . .
C3 C4 C5 C6 1.0(4) . .
C4 C5 C6 C7 -0.4(4) . .
C5 C6 C7 C8 -0.7(4) . .
C6 C7 C8 C3 1.2(4) . .
C6 C7 C8 C2C 180(3) . .
C6 C7 C8 S1 -177.5(2) . .
C4 C3 C8 C7 -0.6(4) . .
C2 C3 C8 C7 179.7(2) . .
S1A C3 C8 C7 -178.8(5) . .
C4 C3 C8 C2C -179.8(16) . .
C2 C3 C8 C2C 0.5(16) . .
S1A C3 C8 C2C 2.0(17) . .
C4 C3 C8 S1 178.26(19) . .
C2 C3 C8 S1 -1.4(3) . .
S1A C3 C8 S1 0.1(5) . .
C1 C2C C8 C7 179.4(8) . .
C1 C2C C8 C3 -2(3) . .
C1 C2C C8 S1 171(9) . .
C1 S1 C8 C7 -179.8(2) . .
C1 S1 C8 C3 1.4(2) . .
C1 S1 C8 C2C -6(6) . .
C2 C1 C9 C25 122.0(3) . 2_655
C2C C1 C9 C25 -57(2) . 2_655
S1A C1 C9 C25 123.4(4) . 2_655
S1 C1 C9 C25 -59.2(3) . 2_655
C2 C1 C9 C10 -57.7(4) . .
C2C C1 C9 C10 123(2) . .
S1A C1 C9 C10 -56.3(5) . .
S1 C1 C9 C10 121.2(2) . .
C25 C9 C10 C25 -0.5(4) 2_655 .
C1 C9 C10 C25 179.1(2) . .
C25 C9 C10 C11 177.6(2) 2_655 .
C1 C9 C10 C11 -2.7(3) . .
C25 C10 C11 C24 56.0(2) . .
C9 C10 C11 C24 -122.3(2) . .
C25 C10 C11 C12 -55.9(2) . .
C9 C10 C11 C12 125.8(2) . .
C24 C11 C12 C13 120.4(3) . .
C10 C11 C12 C13 -127.8(2) . .
C24 C11 C12 C17 -56.5(2) . .
C10 C11 C12 C17 55.4(2) . .
C17 C12 C13 C14 -1.2(4) . .
C11 C12 C13 C14 -177.8(2) . .
C12 C13 C14 C15 -0.5(4) . .
C13 C14 C15 C16 1.1(4) . .
C14 C15 C16 C17 0.0(4) . .
C15 C16 C17 C12 -1.7(4) . .
C15 C16 C17 C18 176.5(2) . .
C13 C12 C17 C16 2.3(3) . .
C11 C12 C17 C16 179.4(2) . .
C13 C12 C17 C18 -176.1(2) . .
C11 C12 C17 C18 1.0(3) . .
C16 C17 C18 C19 -123.1(2) . .
C12 C17 C18 C19 55.1(2) . .
C16 C17 C18 C25 124.7(2) . .
C12 C17 C18 C25 -57.1(2) . .
C17 C18 C19 C20 122.3(2) . .
C25 C18 C19 C20 -126.0(2) . .
C17 C18 C19 C24 -56.4(2) . .
C25 C18 C19 C24 55.4(2) . .
C24 C19 C20 C21 -1.2(3) . .
C18 C19 C20 C21 -179.8(2) . .
C19 C20 C21 C22 0.6(3) . .
C20 C21 C22 C23 0.5(4) . .
C21 C22 C23 C24 -1.0(3) . .
C22 C23 C24 C19 0.4(3) . .
C22 C23 C24 C11 178.69(19) . .
C20 C19 C24 C23 0.7(3) . .
C18 C19 C24 C23 179.42(19) . .
C20 C19 C24 C11 -177.81(19) . .
C18 C19 C24 C11 0.9(3) . .
C12 C11 C24 C23 -122.9(2) . .
C10 C11 C24 C23 125.1(2) . .
C12 C11 C24 C19 55.5(2) . .
C10 C11 C24 C19 -56.6(2) . .
C9 C10 C25 C9 0.6(4) . 2_655
C11 C10 C25 C9 -177.8(2) . 2_655
C9 C10 C25 C18 178.3(2) . .
C11 C10 C25 C18 -0.1(3) . .
C19 C18 C25 C9 122.1(2) . 2_655
C17 C18 C25 C9 -126.1(2) . 2_655
C19 C18 C25 C10 -55.5(2) . .
C17 C18 C25 C10 56.3(2) . .
C3' C2' C1' C2'A 4.1(7) . .
C3' C2' C1' C9' -175.1(3) . .
C3' C2' C1' S2A -173(2) . .
C3' C2' C1' S2 -0.4(7) . .
C8' C2'A C1' C2' -5.7(8) . .
C8' C2'A C1' C9' 173.5(4) . .
C8' C2'A C1' S2A -4.9(9) . .
C8' C2'A C1' S2 159(2) . .
C3' S2A C1' C2' 4.8(15) . .
C3' S2A C1' C2'A 2.0(5) . .
C3' S2A C1' C9' -176.69(18) . .
C3' S2A C1' S2 -3.6(2) . .
C8' S2 C1' C2' 1.8(4) . .
C8' S2 C1' C2'A -14.5(15) . .
C8' S2 C1' C9' 177.50(17) . .
C8' S2 C1' S2A 4.2(2) . .
C1' C2' C3' C4' 177.7(3) . .
C1' C2' C3' C8' -1.6(7) . .
C1' C2' C3' S2A 174.1(18) . .
C1' S2A C3' C4' 178.9(2) . .
C1' S2A C3' C8' 1.0(3) . .
C1' S2A C3' C2' -3.9(12) . .
C8' C3' C4' C5' -1.9(3) . .
C2' C3' C4' C5' 178.9(5) . .
S2A C3' C4' C5' -179.8(2) . .
C3' C4' C5' C6' 0.0(4) . .
C4' C5' C6' C7' 1.4(4) . .
C5' C6' C7' C8' -0.8(4) . .
C6' C7' C8' C3' -1.2(4) . .
C6' C7' C8' C2'A -175.4(6) . .
C6' C7' C8' S2 177.69(19) . .
C4' C3' C8' C7' 2.5(3) . .
C2' C3' C8' C7' -178.0(4) . .
S2A C3' C8' C7' -179.6(2) . .
C4' C3' C8' C2'A 178.9(4) . .
C2' C3' C8' C2'A -1.7(5) . .
S2A C3' C8' C2'A -3.3(5) . .
C4' C3' C8' S2 -176.41(18) . .
C2' C3' C8' S2 3.0(4) . .
S2A C3' C8' S2 1.5(3) . .
C1' C2'A C8' C7' -179.9(4) . .
C1' C2'A C8' C3' 5.1(8) . .
C1' C2'A C8' S2 -161.7(18) . .
C1' S2 C8' C7' 178.1(2) . .
C1' S2 C8' C3' -2.96(19) . .
C1' S2 C8' C2'A 11.7(12) . .
C2' C1' C9' C25' -103.8(5) . 2_756
C2'A C1' C9' C25' 77.3(6) . 2_756
S2A C1' C9' C25' -104.4(2) . 2_756
S2 C1' C9' C25' 81.8(2) . 2_756
C2' C1' C9' C10' 80.6(5) . .
C2'A C1' C9' C10' -98.4(6) . .
S2A C1' C9' C10' 80.0(3) . .
S2 C1' C9' C10' -93.9(2) . .
C25' C9' C10' C25' -0.4(3) 2_756 .
C1' C9' C10' C25' 175.4(2) . .
C25' C9' C10' C11' 178.4(2) 2_756 .
C1' C9' C10' C11' -5.8(3) . .
C25' C10' C11' C12' -57.0(2) . .
C9' C10' C11' C12' 124.1(2) . .
C25' C10' C11' C24' 54.2(2) . .
C9' C10' C11' C24' -124.7(2) . .
C10' C11' C12' C13' -126.1(2) . .
C24' C11' C12' C13' 121.9(2) . .
C10' C11' C12' C17' 56.5(2) . .
C24' C11' C12' C17' -55.5(2) . .
C17' C12' C13' C14' 1.3(3) . .
C11' C12' C13' C14' -175.88(19) . .
C12' C13' C14' C15' 0.0(3) . .
C13' C14' C15' C16' -0.6(3) . .
C14' C15' C16' C17' -0.1(3) . .
C15' C16' C17' C12' 1.5(3) . .
C15' C16' C17' C18' 177.94(19) . .
C13' C12' C17' C16' -2.1(3) . .
C11' C12' C17' C16' 175.42(18) . .
C13' C12' C17' C18' -179.03(18) . .
C11' C12' C17' C18' -1.5(2) . .
C16' C17' C18' C19' -118.7(2) . .
C12' C17' C18' C19' 58.0(2) . .
C16' C17' C18' C25' 129.7(2) . .
C12' C17' C18' C25' -53.6(2) . .
C17' C18' C19' C20' 120.0(2) . .
C25' C18' C19' C20' -127.1(2) . .
C17' C18' C19' C24' -57.5(2) . .
C25' C18' C19' C24' 55.4(2) . .
C24' C19' C20' C21' 0.2(3) . .
C18' C19' C20' C21' -177.1(2) . .
C19' C20' C21' C22' -1.0(4) . .
C20' C21' C22' C23' 1.1(4) . .
C21' C22' C23' C24' -0.4(4) . .
C22' C23' C24' C19' -0.4(3) . .
C22' C23' C24' C11' 176.4(2) . .
C20' C19' C24' C23' 0.5(3) . .
C18' C19' C24' C23' 178.1(2) . .
C20' C19' C24' C11' -176.7(2) . .
C18' C19' C24' C11' 0.9(3) . .
C12' C11' C24' C23' -121.0(2) . .
C10' C11' C24' C23' 127.0(2) . .
C12' C11' C24' C19' 56.0(2) . .
C10' C11' C24' C19' -56.0(2) . .
C9' C10' C25' C9' 0.4(4) . 2_756
C11' C10' C25' C9' -178.53(19) . 2_756
C9' C10' C25' C18' -178.89(19) . .
C11' C10' C25' C18' 2.2(3) . .
C19' C18' C25' C10' -57.3(2) . .
C17' C18' C25' C10' 53.1(2) . .
C19' C18' C25' C9' 123.4(2) . 2_756
C17' C18' C25' C9' -126.1(2) . 2_756
O2A N1A C1A C6A -14.1(4) . .
O1A N1A C1A C6A 166.8(2) . .
O2A N1A C1A C2A 165.2(2) . .
O1A N1A C1A C2A -13.8(4) . .
C6A C1A C2A C3A 0.6(4) . .
N1A C1A C2A C3A -178.8(2) . .
C1A C2A C3A C4A -1.6(4) . .
C2A C3A C4A C5A 1.0(5) . .
C3A C4A C5A C6A 0.7(5) . .
C2A C1A C6A C5A 1.1(4) . .
N1A C1A C6A C5A -179.6(2) . .
C4A C5A C6A C1A -1.7(4) . .
O1B N1B C1B C2B 173.9(3) . .
O2B N1B C1B C2B -7.6(5) . .
O1B N1B C1B C6B -6.7(4) . .
O2B N1B C1B C6B 171.9(3) . .
C6B C1B C2B C3B 0.8(6) . .
N1B C1B C2B C3B -179.8(4) . .
C1B C2B C3B C4B -0.4(7) . .
C2B C3B C4B C5B 0.1(7) . .
C3B C4B C5B C6B -0.3(6) . .
C2B C1B C6B C5B -1.0(5) . .
N1B C1B C6B C5B 179.6(3) . .
C4B C5B C6B C1B 0.7(5) . .
